data_7155320
loop_
_publ_author_name
'Grolleau, J\'er\'emie'
'Gohier, Fr\'ed\'eric'
'Cabanetos, Cl\'ement'
'Allain, Magali'
'Legoupy, St\'ephanie'
'Fr\`ere, Pierre'

_publ_section_title
;
 Syntheses via a direct arylation method of push-pull molecules based on
 triphenylamine and 3-cyano-4-hexyloxythiophene moieties.
;
_journal_issue 44
_journal_name_full 'Organic &amp; biomolecular chemistry'
_journal_page_first 10516
_journal_page_last 10522
_journal_paper_doi 10.1039/c6ob02036d
_journal_volume 14
_journal_year 2016
_chemical_formula_moiety 'C33 H28 N4 O1 S1'
_chemical_formula_sum 'C33 H28 N4 O S'
_chemical_formula_weight 528.65
_space_group_IT_number 2
_symmetry_cell_setting triclinic
_symmetry_space_group_name_Hall '-P 1'
_symmetry_space_group_name_H-M 'P -1'
_atom_sites_solution_hydrogens geom
_atom_sites_solution_primary direct
_atom_sites_solution_secondary difmap
_audit_creation_date 2015-03-25T14:45:17-00:00
_audit_creation_method 'WinGX routine CIF_UPDATE'
_audit_update_record
;
2016-09-15 deposited with the CCDC.
2016-10-17 downloaded from the CCDC.
;
_cell_angle_alpha 84.956(2)
_cell_angle_beta 76.050(2)
_cell_angle_gamma 77.060(2)
_cell_formula_units_Z 4
_cell_length_a 10.5659(3)
_cell_length_b 13.3660(4)
_cell_length_c 20.8146(4)
_cell_measurement_reflns_used 11730
_cell_measurement_temperature 150.0(1)
_cell_measurement_theta_max 76.392
_cell_measurement_theta_min 4.052
_cell_volume 2778.58(13)
_computing_cell_refinement 'CrysAlisPro, Agilent Technologies, V1.171.37.35g'
_computing_data_collection 'CrysAlisPro, Agilent Technologies, V1.171.37.35g'
_computing_data_reduction 'CrysAlisPro, Agilent Technologies, V1.171.37.35g'
_computing_molecular_graphics 'DIAMOND 3.2k (Crystal Impact GbR 2005)'
_computing_publication_material 'WinGX publication routines (Farrugia, 1999)'
_computing_structure_refinement 'SHELXL-97 (Sheldrick, 1997)'
_computing_structure_solution 'SHELXS-97 (Sheldrick, 1990)'
_diffrn_ambient_temperature 150.0(1)
_diffrn_detector_area_resol_mean 5.199
_diffrn_measured_fraction_theta_full 0.99
_diffrn_measured_fraction_theta_max 0.971
_diffrn_measurement_device_type 'SuperNova, Single source at offset, AtlasS2'
_diffrn_measurement_method '\w scans'
_diffrn_radiation_monochromator mirror
_diffrn_radiation_probe x-ray
_diffrn_radiation_type CuK\a
_diffrn_radiation_wavelength 1.54184
_diffrn_reflns_av_R_equivalents 0.0388
_diffrn_reflns_limit_h_max 13
_diffrn_reflns_limit_h_min -12
_diffrn_reflns_limit_k_max 16
_diffrn_reflns_limit_k_min -16
_diffrn_reflns_limit_l_max 26
_diffrn_reflns_limit_l_min -22
_diffrn_reflns_number 27539
_diffrn_reflns_theta_full 72
_diffrn_reflns_theta_max 76.84
_diffrn_reflns_theta_min 3.39
_exptl_absorpt_coefficient_mu 1.289
_exptl_absorpt_correction_T_max 1
_exptl_absorpt_correction_T_min 0.87281
_exptl_absorpt_correction_type multi-scan
_exptl_absorpt_process_details
;
        CrysAlisPro, Agilent Technologies,
        Version 1.171.37.35g (release 09-12-2014 CrysAlis171 .NET)
        (compiled Dec  9 2014,15:38:47)
        Empirical absorption correction using spherical harmonics,
 implemented in SCALE3 ABSPACK scaling algorithm.
;
_exptl_crystal_colour green
_exptl_crystal_density_diffrn 1.264
_exptl_crystal_density_method 'not measured'
_exptl_crystal_description plate
_exptl_crystal_F_000 1112
_exptl_crystal_size_max 0.3759
_exptl_crystal_size_mid 0.084
_exptl_crystal_size_min 0.0157
_refine_diff_density_max 0.488
_refine_diff_density_min -0.383
_refine_ls_extinction_method none
_refine_ls_goodness_of_fit_ref 1.074
_refine_ls_hydrogen_treatment constr
_refine_ls_matrix_type full
_refine_ls_number_parameters 705
_refine_ls_number_reflns 11378
_refine_ls_number_restraints 0
_refine_ls_restrained_S_all 1.074
_refine_ls_R_factor_all 0.0653
_refine_ls_R_factor_gt 0.0538
_refine_ls_shift/su_max 0
_refine_ls_structure_factor_coef Fsqd
_refine_ls_weighting_details 'calc w=1/[\s^2^(Fo^2^)+(0.0607P)^2^+2.3696P] where P=(Fo^2^+2Fc^2^)/3'
_refine_ls_weighting_scheme calc
_refine_ls_wR_factor_gt 0.1434
_refine_ls_wR_factor_ref 0.1554
_reflns_number_gt 9534
_reflns_number_total 11378
_reflns_threshold_expression >2sigma(I)
_cod_data_source_file c6ob02036d2.cif
_cod_data_source_block jg88-150k
_cod_depositor_comments 'Adding full bibliography for 7155320.cif.'
_cod_database_code 7155320

loop_
_symmetry_equiv_pos_as_xyz
'x, y, z'
'-x, -y, -z'

loop_
_atom_site_label
_atom_site_type_symbol
_atom_site_fract_x
_atom_site_fract_y
_atom_site_fract_z
_atom_site_U_iso_or_equiv
_atom_site_adp_type
_atom_site_occupancy
_atom_site_calc_flag
_atom_site_refinement_flags
C1 C 1.0333(2) -0.01135(18) 0.16742(11) 0.0306(5) Uani 1 d .
C2 C 0.9816(2) 0.05789(19) 0.12150(11) 0.0332(5) Uani 1 d .
C3 C 0.8530(2) 0.11729(19) 0.14717(11) 0.0338(5) Uani 1 d .
C4 C 0.8059(2) 0.09302(17) 0.21404(10) 0.0283(4) Uani 1 d .
C5 C 0.6804(2) 0.13833(17) 0.25862(10) 0.0279(4) Uani 1 d .
C6 C 0.6174(2) 0.24079(18) 0.24967(11) 0.0326(5) Uani 1 d .
H6 H 0.653 0.2792 0.2131 0.039 Uiso 1 calc R
C7 C 0.5033(2) 0.28606(17) 0.29410(11) 0.0316(5) Uani 1 d .
H7 H 0.4647 0.3547 0.2874 0.038 Uiso 1 calc R
C8 C 0.4445(2) 0.23004(17) 0.34915(10) 0.0268(4) Uani 1 d .
C9 C 0.5057(2) 0.12738(17) 0.35781(11) 0.0287(4) Uani 1 d .
H9 H 0.4681 0.0882 0.3935 0.034 Uiso 1 calc R
C10 C 0.6221(2) 0.08314(17) 0.31367(10) 0.0280(4) Uani 1 d .
H10 H 0.6621 0.015 0.321 0.034 Uiso 1 calc R
C11 C 0.2510(2) 0.37352(17) 0.37578(11) 0.0289(4) Uani 1 d .
C12 C 0.2051(2) 0.38410(19) 0.31794(12) 0.0349(5) Uani 1 d .
H12 H 0.2227 0.3282 0.2911 0.042 Uiso 1 calc R
C13 C 0.1330(3) 0.4782(2) 0.30020(14) 0.0439(6) Uani 1 d .
H13 H 0.1036 0.4854 0.261 0.053 Uiso 1 calc R
C14 C 0.1042(3) 0.5615(2) 0.34019(17) 0.0489(7) Uani 1 d .
H14 H 0.0579 0.6249 0.3275 0.059 Uiso 1 calc R
C15 C 0.1448(3) 0.5493(2) 0.39901(17) 0.0498(7) Uani 1 d .
H15 H 0.1223 0.6043 0.4269 0.06 Uiso 1 calc R
C16 C 0.2186(2) 0.45653(19) 0.41716(14) 0.0390(5) Uani 1 d .
H16 H 0.2465 0.4496 0.4567 0.047 Uiso 1 calc R
C17 C 0.2871(2) 0.23741(16) 0.45932(10) 0.0271(4) Uani 1 d .
C18 C 0.1524(2) 0.23755(17) 0.48349(11) 0.0302(4) Uani 1 d .
H18 H 0.0928 0.2611 0.4564 0.036 Uiso 1 calc R
C19 C 0.1067(2) 0.20276(18) 0.54784(12) 0.0330(5) Uani 1 d .
H19 H 0.0165 0.2035 0.564 0.04 Uiso 1 calc R
C20 C 0.1955(2) 0.16691(18) 0.58815(11) 0.0345(5) Uani 1 d .
H20 H 0.165 0.1433 0.6312 0.041 Uiso 1 calc R
C21 C 0.3301(2) 0.16638(17) 0.56401(11) 0.0322(5) Uani 1 d .
H21 H 0.3897 0.1421 0.591 0.039 Uiso 1 calc R
C22 C 0.3762(2) 0.20199(17) 0.49973(11) 0.0288(4) Uani 1 d .
H22 H 0.4664 0.2021 0.4838 0.035 Uiso 1 calc R
C23 C 1.0612(2) 0.0629(2) 0.05518(12) 0.0396(6) Uani 1 d .
C24 C 1.1608(2) -0.07851(19) 0.15262(12) 0.0339(5) Uani 1 d .
H24 H 1.2091 -0.0742 0.1091 0.041 Uiso 1 calc R
C25 C 1.2218(2) -0.14778(19) 0.19277(12) 0.0341(5) Uani 1 d .
C26 C 1.1633(2) -0.1642(2) 0.26118(13) 0.0398(5) Uani 1 d .
C27 C 1.3534(3) -0.2076(2) 0.16879(13) 0.0416(6) Uani 1 d .
C28 C 0.8222(3) 0.2189(2) 0.04890(12) 0.0397(5) Uani 1 d .
H28A H 0.8398 0.1616 0.0202 0.048 Uiso 1 calc R
H28B H 0.9047 0.2419 0.0446 0.048 Uiso 1 calc R
C29 C 0.7184(3) 0.3049(2) 0.02942(12) 0.0404(5) Uani 1 d .
H29A H 0.6999 0.3607 0.0593 0.049 Uiso 1 calc R
H29B H 0.6365 0.2808 0.0341 0.049 Uiso 1 calc R
C30 C 0.7609(3) 0.3447(2) -0.04057(13) 0.0454(6) Uani 1 d .
H30A H 0.7803 0.2884 -0.0703 0.055 Uiso 1 calc R
H30B H 0.8425 0.3691 -0.045 0.055 Uiso 1 calc R
C31 C 0.6574(3) 0.4307(2) -0.06159(13) 0.0493(7) Uani 1 d .
H31A H 0.6337 0.485 -0.0301 0.059 Uiso 1 calc R
H31B H 0.5777 0.405 -0.0599 0.059 Uiso 1 calc R
C32 C 0.7028(4) 0.4757(3) -0.13047(16) 0.0645(9) Uani 1 d .
H32A H 0.7834 0.5005 -0.1327 0.077 Uiso 1 calc R
H32B H 0.7243 0.4221 -0.1623 0.077 Uiso 1 calc R
C33 C 0.5982(4) 0.5629(4) -0.1491(2) 0.0965(18) Uani 1 d .
H33A H 0.5268 0.536 -0.1572 0.145 Uiso 1 calc R
H33B H 0.6373 0.5983 -0.1885 0.145 Uiso 1 calc R
H33C H 0.5641 0.6098 -0.1136 0.145 Uiso 1 calc R
C34 C 1.5031(2) 0.02391(18) 0.14787(11) 0.0315(5) Uani 1 d .
C35 C 1.4474(2) 0.09364(18) 0.10334(11) 0.0314(5) Uani 1 d .
C36 C 1.3172(2) 0.15007(18) 0.13156(11) 0.0314(5) Uani 1 d .
C37 C 1.2749(2) 0.12287(17) 0.19825(11) 0.0283(4) Uani 1 d .
C38 C 1.1514(2) 0.16042(17) 0.24724(11) 0.0285(4) Uani 1 d .
C39 C 1.0488(2) 0.24005(17) 0.23391(11) 0.0305(4) Uani 1 d .
H39 H 1.0557 0.2698 0.1914 0.037 Uiso 1 calc R
C40 C 0.9363(2) 0.27530(17) 0.28364(11) 0.0301(4) Uani 1 d .
H40 H 0.8696 0.3285 0.2738 0.036 Uiso 1 calc R
C41 C 0.9220(2) 0.23240(17) 0.34784(11) 0.0284(4) Uani 1 d .
C42 C 1.0232(2) 0.15168(17) 0.36119(11) 0.0307(4) Uani 1 d .
H42 H 1.0154 0.121 0.4034 0.037 Uiso 1 calc R
C43 C 1.1347(2) 0.11739(17) 0.31190(11) 0.0296(4) Uani 1 d .
H43 H 1.2009 0.0639 0.3219 0.036 Uiso 1 calc R
C44 C 0.7496(2) 0.37889(17) 0.39597(11) 0.0297(4) Uani 1 d .
C45 C 0.6138(2) 0.40883(19) 0.39937(13) 0.0363(5) Uani 1 d .
H45 H 0.5628 0.3597 0.4017 0.044 Uiso 1 calc R
C46 C 0.5542(3) 0.5129(2) 0.39926(14) 0.0416(6) Uani 1 d .
H46 H 0.4631 0.5332 0.4015 0.05 Uiso 1 calc R
C47 C 0.6294(3) 0.58602(19) 0.39591(13) 0.0391(5) Uani 1 d .
H47 H 0.5896 0.6555 0.3948 0.047 Uiso 1 calc R
C48 C 0.7638(3) 0.55576(19) 0.39415(14) 0.0398(6) Uani 1 d .
H48 H 0.8142 0.6049 0.3931 0.048 Uiso 1 calc R
C49 C 0.8244(2) 0.45180(18) 0.39391(12) 0.0349(5) Uani 1 d .
H49 H 0.9152 0.4317 0.3924 0.042 Uiso 1 calc R
C50 C 0.7696(2) 0.21359(17) 0.45689(11) 0.0279(4) Uani 1 d .
C51 C 0.7261(2) 0.26258(18) 0.51734(11) 0.0324(5) Uani 1 d .
H51 H 0.7262 0.3319 0.5186 0.039 Uiso 1 calc R
C52 C 0.6828(2) 0.20824(19) 0.57546(12) 0.0362(5) Uani 1 d .
H52 H 0.653 0.2414 0.6155 0.043 Uiso 1 calc R
C53 C 0.6839(2) 0.10472(19) 0.57391(12) 0.0373(5) Uani 1 d .
H53 H 0.656 0.068 0.6129 0.045 Uiso 1 calc R
C54 C 0.7266(2) 0.05608(18) 0.51423(12) 0.0356(5) Uani 1 d .
H54 H 0.7274 -0.0135 0.5132 0.043 Uiso 1 calc R
C55 C 0.7681(2) 0.10999(17) 0.45616(12) 0.0324(5) Uani 1 d .
H55 H 0.7954 0.0767 0.4162 0.039 Uiso 1 calc R
C56 C 1.5241(2) 0.09976(19) 0.03639(12) 0.0362(5) Uani 1 d .
C57 C 1.6325(2) -0.04209(18) 0.13177(11) 0.0327(5) Uani 1 d .
H57 H 1.6837 -0.0315 0.0897 0.039 Uiso 1 calc R
C58 C 1.6904(2) -0.11781(18) 0.16959(11) 0.0327(5) Uani 1 d .
C59 C 1.6272(2) -0.14887(19) 0.23471(12) 0.0368(5) Uani 1 d .
C60 C 1.8252(2) -0.1739(2) 0.14474(13) 0.0386(5) Uani 1 d .
C61 C 1.2889(2) 0.2556(2) 0.03379(12) 0.0390(5) Uani 1 d .
H61A H 1.31 0.1985 0.0046 0.047 Uiso 1 calc R
H61B H 1.3699 0.28 0.0311 0.047 Uiso 1 calc R
C62 C 1.1848(2) 0.3408(2) 0.01295(13) 0.0406(6) Uani 1 d .
H62A H 1.1589 0.3952 0.0444 0.049 Uiso 1 calc R
H62B H 1.1062 0.3147 0.013 0.049 Uiso 1 calc R
C63 C 1.2388(3) 0.3839(2) -0.05628(12) 0.0397(5) Uani 1 d .
H63A H 1.3148 0.4128 -0.0555 0.048 Uiso 1 calc R
H63B H 1.2695 0.3283 -0.0869 0.048 Uiso 1 calc R
C64 C 1.1349(3) 0.4664(2) -0.08117(14) 0.0471(6) Uani 1 d .
H64A H 1.1 0.5194 -0.0487 0.057 Uiso 1 calc R
H64B H 1.0615 0.436 -0.0843 0.057 Uiso 1 calc R
C65 C 1.1867(3) 0.5165(2) -0.14832(14) 0.0527(7) Uani 1 d .
H65A H 1.1171 0.5728 -0.1578 0.063 Uiso 1 calc R
H65B H 1.2617 0.5453 -0.1456 0.063 Uiso 1 calc R
C66 C 1.2301(5) 0.4442(3) -0.20489(16) 0.0749(11) Uani 1 d .
H66A H 1.3047 0.3917 -0.1981 0.112 Uiso 1 calc R
H66B H 1.2556 0.4817 -0.2457 0.112 Uiso 1 calc R
H66C H 1.1576 0.413 -0.2069 0.112 Uiso 1 calc R
N1 N 0.32970(18) 0.27822(14) 0.39369(9) 0.0290(4) Uani 1 d .
N2 N 1.1312(2) 0.0616(2) 0.00391(12) 0.0544(7) Uani 1 d .
N3 N 1.1160(3) -0.1765(2) 0.31620(12) 0.0575(7) Uani 1 d .
N4 N 1.4589(3) -0.2559(2) 0.15108(14) 0.0585(7) Uani 1 d .
N5 N 0.81029(19) 0.27138(14) 0.39788(10) 0.0320(4) Uani 1 d .
N6 N 1.5931(2) 0.09916(19) -0.01544(11) 0.0476(6) Uani 1 d .
N7 N 1.5769(3) -0.17286(19) 0.28725(11) 0.0481(6) Uani 1 d .
N8 N 1.9317(2) -0.2183(2) 0.12663(14) 0.0565(7) Uani 1 d .
O1 O 0.77374(19) 0.18770(17) 0.11569(9) 0.0506(5) Uani 1 d .
O2 O 1.23691(17) 0.22216(14) 0.10137(8) 0.0385(4) Uani 1 d .
S1 S 0.92055(5) -0.00140(4) 0.24282(3) 0.02942(13) Uani 1 d .
S2 S 1.39572(5) 0.02927(4) 0.22399(3) 0.03077(13) Uani 1 d .

loop_
_atom_site_aniso_label
_atom_site_aniso_U_11
_atom_site_aniso_U_22
_atom_site_aniso_U_33
_atom_site_aniso_U_23
_atom_site_aniso_U_13
_atom_site_aniso_U_12
C1 0.0291(10) 0.0348(11) 0.0245(11) -0.0065(8) 0.0011(8) -0.0056(9)
C2 0.0300(11) 0.0396(12) 0.0238(11) -0.0048(9) 0.0036(9) -0.0037(9)
C3 0.0308(11) 0.0370(12) 0.0267(11) -0.0022(9) 0.0009(9) -0.0004(9)
C4 0.0267(10) 0.0320(11) 0.0220(10) -0.0025(8) 0.0013(8) -0.0042(8)
C5 0.0266(10) 0.0311(11) 0.0224(10) -0.0037(8) -0.0009(8) -0.0027(8)
C6 0.0317(11) 0.0354(12) 0.0249(11) 0.0015(9) 0.0021(9) -0.0050(9)
C7 0.0311(11) 0.0278(11) 0.0301(11) 0.0010(8) -0.0015(9) -0.0013(8)
C8 0.0250(10) 0.0293(10) 0.0230(10) -0.0054(8) -0.0005(8) -0.0030(8)
C9 0.0304(10) 0.0290(10) 0.0238(10) -0.0026(8) -0.0001(8) -0.0059(8)
C10 0.0288(10) 0.0263(10) 0.0248(10) -0.0041(8) -0.0003(8) -0.0024(8)
C11 0.0245(10) 0.0272(10) 0.0296(11) -0.0019(8) 0.0029(8) -0.0040(8)
C12 0.0280(11) 0.0381(12) 0.0345(12) -0.0004(9) -0.0008(9) -0.0056(9)
C13 0.0316(12) 0.0498(15) 0.0443(15) 0.0127(12) -0.0057(10) -0.0050(11)
C14 0.0298(12) 0.0314(13) 0.077(2) 0.0130(13) -0.0054(12) -0.0029(10)
C15 0.0388(13) 0.0291(12) 0.078(2) -0.0113(13) -0.0085(13) -0.0020(10)
C16 0.0341(12) 0.0347(12) 0.0464(14) -0.0127(10) -0.0055(10) -0.0033(10)
C17 0.0298(10) 0.0228(10) 0.0246(10) -0.0055(8) 0.0006(8) -0.0029(8)
C18 0.0277(10) 0.0304(11) 0.0285(11) -0.0050(8) -0.0014(8) -0.0017(8)
C19 0.0279(10) 0.0320(11) 0.0317(12) -0.0052(9) 0.0064(9) -0.0037(8)
C20 0.0420(12) 0.0294(11) 0.0248(11) -0.0022(8) 0.0029(9) -0.0036(9)
C21 0.0365(12) 0.0311(11) 0.0260(11) -0.0031(8) -0.0043(9) -0.0034(9)
C22 0.0281(10) 0.0298(11) 0.0253(10) -0.0061(8) -0.0001(8) -0.0037(8)
C23 0.0323(12) 0.0504(15) 0.0247(12) 0.0003(10) 0.0043(10) 0.0026(10)
C24 0.0296(11) 0.0381(12) 0.0294(11) -0.0070(9) 0.0017(9) -0.0044(9)
C25 0.0290(11) 0.0382(12) 0.0289(11) -0.0060(9) 0.0032(9) -0.0030(9)
C26 0.0316(11) 0.0387(13) 0.0426(15) 0.0016(10) -0.0029(10) -0.0011(10)
C27 0.0361(13) 0.0474(14) 0.0353(13) -0.0035(11) -0.0023(10) -0.0018(11)
C28 0.0377(12) 0.0463(14) 0.0277(12) 0.0013(10) 0.0002(10) -0.0029(10)
C29 0.0418(13) 0.0428(14) 0.0308(12) -0.0024(10) -0.0029(10) -0.0020(11)
C30 0.0387(13) 0.0541(16) 0.0333(13) 0.0009(11) -0.0013(10) 0.0029(11)
C31 0.0458(15) 0.0584(17) 0.0330(13) 0.0036(12) -0.0022(11) 0.0018(13)
C32 0.0561(18) 0.079(2) 0.0420(17) 0.0129(15) -0.0041(14) 0.0071(16)
C33 0.079(3) 0.119(4) 0.053(2) 0.034(2) 0.0016(19) 0.027(3)
C34 0.0295(11) 0.0353(11) 0.0247(11) -0.0053(8) 0.0019(8) -0.0039(9)
C35 0.0293(11) 0.0337(11) 0.0256(11) -0.0057(8) 0.0031(8) -0.0032(9)
C36 0.0308(11) 0.0319(11) 0.0272(11) -0.0037(8) -0.0003(9) -0.0036(9)
C37 0.0256(10) 0.0303(11) 0.0254(10) -0.0062(8) -0.0009(8) -0.0020(8)
C38 0.0284(10) 0.0285(10) 0.0259(10) -0.0074(8) -0.0003(8) -0.0041(8)
C39 0.0303(11) 0.0314(11) 0.0258(10) -0.0042(8) -0.0004(9) -0.0036(9)
C40 0.0278(10) 0.0275(10) 0.0300(11) -0.0044(8) -0.0006(9) -0.0010(8)
C41 0.0276(10) 0.0280(10) 0.0253(10) -0.0086(8) 0.0046(8) -0.0055(8)
C42 0.0324(11) 0.0313(11) 0.0248(10) -0.0044(8) -0.0011(9) -0.0036(9)
C43 0.0282(10) 0.0290(10) 0.0263(10) -0.0044(8) -0.0001(8) -0.0002(8)
C44 0.0309(10) 0.0264(10) 0.0258(10) -0.0056(8) 0.0043(8) -0.0036(8)
C45 0.0332(11) 0.0329(12) 0.0420(13) -0.0096(10) -0.0028(10) -0.0085(9)
C46 0.0307(11) 0.0362(13) 0.0545(16) -0.0086(11) -0.0069(11) -0.0002(10)
C47 0.0385(12) 0.0275(11) 0.0459(14) -0.0076(10) -0.0031(11) -0.0002(9)
C48 0.0375(12) 0.0289(12) 0.0501(15) -0.0090(10) -0.0007(11) -0.0084(10)
C49 0.0267(10) 0.0312(11) 0.0407(13) -0.0077(9) 0.0042(9) -0.0042(9)
C50 0.0245(9) 0.0280(10) 0.0267(10) -0.0059(8) 0.0021(8) -0.0028(8)
C51 0.0323(11) 0.0299(11) 0.0318(12) -0.0101(9) -0.0014(9) -0.0028(9)
C52 0.0359(12) 0.0399(13) 0.0273(11) -0.0072(9) -0.0012(9) -0.0010(10)
C53 0.0340(12) 0.0383(13) 0.0324(12) 0.0031(9) -0.0015(9) -0.0008(9)
C54 0.0360(12) 0.0304(11) 0.0346(12) -0.0011(9) 0.0011(9) -0.0046(9)
C55 0.0316(11) 0.0281(11) 0.0330(12) -0.0081(9) 0.0012(9) -0.0034(8)
C56 0.0336(11) 0.0376(12) 0.0287(12) 0.0006(9) 0.0015(10) 0.0005(9)
C57 0.0283(11) 0.0382(12) 0.0268(11) -0.0064(9) 0.0034(8) -0.0056(9)
C58 0.0280(10) 0.0357(12) 0.0284(11) -0.0088(9) 0.0033(9) -0.0023(9)
C59 0.0363(12) 0.0355(12) 0.0334(13) -0.0074(9) -0.0056(10) 0.0032(9)
C60 0.0343(13) 0.0384(13) 0.0372(13) -0.0040(10) -0.0014(10) -0.0015(10)
C61 0.0342(12) 0.0457(14) 0.0271(12) 0.0030(10) 0.0027(9) 0.0001(10)
C62 0.0323(12) 0.0446(14) 0.0353(13) 0.0035(10) 0.0012(10) 0.0001(10)
C63 0.0339(12) 0.0451(14) 0.0328(12) 0.0011(10) -0.0002(10) -0.0019(10)
C64 0.0421(14) 0.0496(15) 0.0374(14) 0.0031(11) -0.0005(11) 0.0047(12)
C65 0.0591(17) 0.0495(16) 0.0382(15) 0.0053(12) -0.0038(13) 0.0013(13)
C66 0.109(3) 0.067(2) 0.0363(16) 0.0002(15) -0.0100(18) -0.002(2)
N1 0.0275(9) 0.0312(9) 0.0214(9) -0.0021(7) 0.0033(7) -0.0011(7)
N2 0.0416(12) 0.0695(17) 0.0334(13) 0.0025(11) 0.0071(10) 0.0084(11)
N3 0.0436(13) 0.0737(18) 0.0360(13) 0.0113(11) 0.0069(10) 0.0051(12)
N4 0.0394(13) 0.0691(17) 0.0517(15) -0.0094(12) -0.0002(11) 0.0121(12)
N5 0.0317(9) 0.0241(9) 0.0318(10) -0.0062(7) 0.0073(8) -0.0021(7)
N6 0.0398(12) 0.0554(14) 0.0318(12) 0.0016(10) 0.0075(9) 0.0044(10)
N7 0.0521(13) 0.0497(13) 0.0311(12) -0.0008(9) -0.0001(10) 0.0023(10)
N8 0.0367(12) 0.0543(15) 0.0661(17) -0.0080(12) 0.0009(11) 0.0044(11)
O1 0.0421(10) 0.0633(12) 0.0276(9) 0.0078(8) 0.0038(7) 0.0115(9)
O2 0.0321(8) 0.0455(10) 0.0262(8) 0.0034(7) 0.0034(6) 0.0031(7)
S1 0.0266(2) 0.0332(3) 0.0223(3) -0.00362(19) 0.00210(19) -0.0009(2)
S2 0.0264(2) 0.0368(3) 0.0221(3) -0.0046(2) 0.00165(19) 0.0015(2)

loop_
_atom_type_symbol
_atom_type_description
_atom_type_scat_dispersion_real
_atom_type_scat_dispersion_imag
_atom_type_scat_source
C C 0.0181 0.0091 'International Tables Vol C Tables 4.2.6.8 and 6.1.1.4'
H H 0 0 'International Tables Vol C Tables 4.2.6.8 and 6.1.1.4'
N N 0.0311 0.018 'International Tables Vol C Tables 4.2.6.8 and 6.1.1.4'
O O 0.0492 0.0322 'International Tables Vol C Tables 4.2.6.8 and 6.1.1.4'
S S 0.3331 0.5567 'International Tables Vol C Tables 4.2.6.8 and 6.1.1.4'

loop_
_geom_angle_atom_site_label_1
_geom_angle_atom_site_label_2
_geom_angle_atom_site_label_3
_geom_angle
C2 C1 C24 123.8(2)
C2 C1 S1 109.63(16)
C24 C1 S1 126.53(19)
C1 C2 C3 114.2(2)
C1 C2 C23 118.6(2)
C3 C2 C23 127.2(2)
O1 C3 C4 119.0(2)
O1 C3 C2 129.1(2)
C4 C3 C2 111.8(2)
C3 C4 C5 128.7(2)
C3 C4 S1 110.91(16)
C5 C4 S1 120.34(16)
C10 C5 C6 117.32(19)
C10 C5 C4 121.5(2)
C6 C5 C4 121.1(2)
C7 C6 C5 121.4(2)
C7 C6 H6 119.3
C5 C6 H6 119.3
C6 C7 C8 121.1(2)
C6 C7 H7 119.5
C8 C7 H7 119.5
C9 C8 N1 122.3(2)
C9 C8 C7 117.88(19)
N1 C8 C7 119.8(2)
C10 C9 C8 120.6(2)
C10 C9 H9 119.7
C8 C9 H9 119.7
C9 C10 C5 121.7(2)
C9 C10 H10 119.1
C5 C10 H10 119.1
C12 C11 C16 119.5(2)
C12 C11 N1 120.7(2)
C16 C11 N1 119.8(2)
C11 C12 C13 119.8(2)
C11 C12 H12 120.1
C13 C12 H12 120.1
C14 C13 C12 120.6(3)
C14 C13 H13 119.7
C12 C13 H13 119.7
C15 C14 C13 119.2(2)
C15 C14 H14 120.4
C13 C14 H14 120.4
C14 C15 C16 121.0(3)
C14 C15 H15 119.5
C16 C15 H15 119.5
C15 C16 C11 119.6(3)
C15 C16 H16 120.2
C11 C16 H16 120.2
C22 C17 C18 119.9(2)
C22 C17 N1 121.46(19)
C18 C17 N1 118.6(2)
C19 C18 C17 120.2(2)
C19 C18 H18 119.9
C17 C18 H18 119.9
C20 C19 C18 120.0(2)
C20 C19 H19 120
C18 C19 H19 120
C19 C20 C21 119.8(2)
C19 C20 H20 120.1
C21 C20 H20 120.1
C20 C21 C22 120.4(2)
C20 C21 H21 119.8
C22 C21 H21 119.8
C17 C22 C21 119.7(2)
C17 C22 H22 120.1
C21 C22 H22 120.1
N2 C23 C2 175.2(3)
C25 C24 C1 129.2(2)
C25 C24 H24 115.4
C1 C24 H24 115.4
C24 C25 C26 123.2(2)
C24 C25 C27 121.0(2)
C26 C25 C27 115.7(2)
N3 C26 C25 179.4(3)
N4 C27 C25 178.4(3)
O1 C28 C29 108.4(2)
O1 C28 H28A 110
C29 C28 H28A 110
O1 C28 H28B 110
C29 C28 H28B 110
H28A C28 H28B 108.4
C28 C29 C30 112.6(2)
C28 C29 H29A 109.1
C30 C29 H29A 109.1
C28 C29 H29B 109.1
C30 C29 H29B 109.1
H29A C29 H29B 107.8
C29 C30 C31 113.6(2)
C29 C30 H30A 108.8
C31 C30 H30A 108.8
C29 C30 H30B 108.8
C31 C30 H30B 108.8
H30A C30 H30B 107.7
C30 C31 C32 113.9(2)
C30 C31 H31A 108.8
C32 C31 H31A 108.8
C30 C31 H31B 108.8
C32 C31 H31B 108.8
H31A C31 H31B 107.7
C33 C32 C31 112.4(3)
C33 C32 H32A 109.1
C31 C32 H32A 109.1
C33 C32 H32B 109.1
C31 C32 H32B 109.1
H32A C32 H32B 107.8
C32 C33 H33A 109.5
C32 C33 H33B 109.5
H33A C33 H33B 109.5
C32 C33 H33C 109.5
H33A C33 H33C 109.5
H33B C33 H33C 109.5
C35 C34 C57 124.4(2)
C35 C34 S2 110.37(16)
C57 C34 S2 125.20(18)
C34 C35 C36 113.5(2)
C34 C35 C56 118.2(2)
C36 C35 C56 128.3(2)
O2 C36 C37 120.26(19)
O2 C36 C35 127.8(2)
C37 C36 C35 111.9(2)
C36 C37 C38 131.5(2)
C36 C37 S2 110.67(16)
C38 C37 S2 117.84(17)
C39 C38 C43 117.15(19)
C39 C38 C37 123.6(2)
C43 C38 C37 119.2(2)
C40 C39 C38 120.7(2)
C40 C39 H39 119.6
C38 C39 H39 119.6
C41 C40 C39 121.3(2)
C41 C40 H40 119.3
C39 C40 H40 119.3
C40 C41 C42 118.17(19)
C40 C41 N5 120.5(2)
C42 C41 N5 121.3(2)
C43 C42 C41 120.3(2)
C43 C42 H42 119.9
C41 C42 H42 119.9
C42 C43 C38 122.3(2)
C42 C43 H43 118.8
C38 C43 H43 118.8
C49 C44 C45 120.1(2)
C49 C44 N5 120.3(2)
C45 C44 N5 119.6(2)
C44 C45 C46 119.7(2)
C44 C45 H45 120.2
C46 C45 H45 120.2
C47 C46 C45 120.3(2)
C47 C46 H46 119.8
C45 C46 H46 119.8
C46 C47 C48 119.7(2)
C46 C47 H47 120.1
C48 C47 H47 120.1
C47 C48 C49 120.3(2)
C47 C48 H48 119.9
C49 C48 H48 119.9
C44 C49 C48 119.9(2)
C44 C49 H49 120.1
C48 C49 H49 120.1
C55 C50 C51 118.8(2)
C55 C50 N5 121.85(19)
C51 C50 N5 119.3(2)
C52 C51 C50 120.4(2)
C52 C51 H51 119.8
C50 C51 H51 119.8
C53 C52 C51 120.0(2)
C53 C52 H52 120
C51 C52 H52 120
C54 C53 C52 119.8(2)
C54 C53 H53 120.1
C52 C53 H53 120.1
C55 C54 C53 120.5(2)
C55 C54 H54 119.8
C53 C54 H54 119.8
C54 C55 C50 120.6(2)
C54 C55 H55 119.7
C50 C55 H55 119.7
N6 C56 C35 174.6(3)
C58 C57 C34 128.7(2)
C58 C57 H57 115.6
C34 C57 H57 115.6
C57 C58 C59 124.5(2)
C57 C58 C60 120.2(2)
C59 C58 C60 115.3(2)
N7 C59 C58 179.2(3)
N8 C60 C58 178.4(3)
O2 C61 C62 108.69(19)
O2 C61 H61A 110
C62 C61 H61A 110
O2 C61 H61B 110
C62 C61 H61B 110
H61A C61 H61B 108.3
C61 C62 C63 110.6(2)
C61 C62 H62A 109.5
C63 C62 H62A 109.5
C61 C62 H62B 109.5
C63 C62 H62B 109.5
H62A C62 H62B 108.1
C64 C63 C62 112.7(2)
C64 C63 H63A 109.1
C62 C63 H63A 109.1
C64 C63 H63B 109.1
C62 C63 H63B 109.1
H63A C63 H63B 107.8
C63 C64 C65 114.6(2)
C63 C64 H64A 108.6
C65 C64 H64A 108.6
C63 C64 H64B 108.6
C65 C64 H64B 108.6
H64A C64 H64B 107.6
C66 C65 C64 114.1(3)
C66 C65 H65A 108.7
C64 C65 H65A 108.7
C66 C65 H65B 108.7
C64 C65 H65B 108.7
H65A C65 H65B 107.6
C65 C66 H66A 109.5
C65 C66 H66B 109.5
H66A C66 H66B 109.5
C65 C66 H66C 109.5
H66A C66 H66C 109.5
H66B C66 H66C 109.5
C8 N1 C11 120.76(18)
C8 N1 C17 122.53(18)
C11 N1 C17 116.68(17)
C41 N5 C50 122.29(18)
C41 N5 C44 119.32(18)
C50 N5 C44 117.33(17)
C3 O1 C28 120.21(19)
C36 O2 C61 118.71(18)
C4 S1 C1 93.46(11)
C34 S2 C37 93.51(11)

loop_
_geom_bond_atom_site_label_1
_geom_bond_atom_site_label_2
_geom_bond_distance
C1 C2 1.392(3)
C1 C24 1.422(3)
C1 S1 1.721(2)
C2 C3 1.415(3)
C2 C23 1.438(3)
C3 O1 1.349(3)
C3 C4 1.396(3)
C4 C5 1.460(3)
C4 S1 1.718(2)
C5 C10 1.397(3)
C5 C6 1.400(3)
C6 C7 1.382(3)
C6 H6 0.93
C7 C8 1.405(3)
C7 H7 0.93
C8 C9 1.396(3)
C8 N1 1.400(3)
C9 C10 1.390(3)
C9 H9 0.93
C10 H10 0.93
C11 C12 1.387(3)
C11 C16 1.395(3)
C11 N1 1.430(3)
C12 C13 1.387(4)
C12 H12 0.93
C13 C14 1.383(4)
C13 H13 0.93
C14 C15 1.377(5)
C14 H14 0.93
C15 C16 1.384(4)
C15 H15 0.93
C16 H16 0.93
C17 C22 1.390(3)
C17 C18 1.390(3)
C17 N1 1.431(3)
C18 C19 1.387(3)
C18 H18 0.93
C19 C20 1.386(4)
C19 H19 0.93
C20 C21 1.388(3)
C20 H20 0.93
C21 C22 1.390(3)
C21 H21 0.93
C22 H22 0.93
C23 N2 1.141(3)
C24 C25 1.352(4)
C24 H24 0.93
C25 C26 1.428(4)
C25 C27 1.436(3)
C26 N3 1.147(4)
C27 N4 1.148(4)
C28 O1 1.421(3)
C28 C29 1.502(4)
C28 H28A 0.97
C28 H28B 0.97
C29 C30 1.504(4)
C29 H29A 0.97
C29 H29B 0.97
C30 C31 1.513(4)
C30 H30A 0.97
C30 H30B 0.97
C31 C32 1.514(4)
C31 H31A 0.97
C31 H31B 0.97
C32 C33 1.510(5)
C32 H32A 0.97
C32 H32B 0.97
C33 H33A 0.96
C33 H33B 0.96
C33 H33C 0.96
C34 C35 1.392(3)
C34 C57 1.432(3)
C34 S2 1.709(2)
C35 C36 1.425(3)
C35 C56 1.439(3)
C36 O2 1.352(3)
C36 C37 1.394(3)
C37 C38 1.466(3)
C37 S2 1.726(2)
C38 C39 1.400(3)
C38 C43 1.403(3)
C39 C40 1.396(3)
C39 H39 0.93
C40 C41 1.394(3)
C40 H40 0.93
C41 C42 1.399(3)
C41 N5 1.406(3)
C42 C43 1.381(3)
C42 H42 0.93
C43 H43 0.93
C44 C49 1.378(3)
C44 C45 1.386(3)
C44 N5 1.438(3)
C45 C46 1.393(4)
C45 H45 0.93
C46 C47 1.379(4)
C46 H46 0.93
C47 C48 1.379(4)
C47 H47 0.93
C48 C49 1.394(3)
C48 H48 0.93
C49 H49 0.93
C50 C55 1.390(3)
C50 C51 1.398(3)
C50 N5 1.420(3)
C51 C52 1.388(3)
C51 H51 0.93
C52 C53 1.384(4)
C52 H52 0.93
C53 C54 1.382(4)
C53 H53 0.93
C54 C55 1.381(3)
C54 H54 0.93
C55 H55 0.93
C56 N6 1.147(3)
C57 C58 1.354(4)
C57 H57 0.93
C58 C59 1.430(3)
C58 C60 1.446(3)
C59 N7 1.147(3)
C60 N8 1.139(4)
C61 O2 1.451(3)
C61 C62 1.509(3)
C61 H61A 0.97
C61 H61B 0.97
C62 C63 1.529(3)
C62 H62A 0.97
C62 H62B 0.97
C63 C64 1.524(4)
C63 H63A 0.97
C63 H63B 0.97
C64 C65 1.527(4)
C64 H64A 0.97
C64 H64B 0.97
C65 C66 1.508(5)
C65 H65A 0.97
C65 H65B 0.97
C66 H66A 0.96
C66 H66B 0.96
C66 H66C 0.96
